data_7223612
loop_
_publ_author_name
'Zhang, Ting'
'Huang, Hua-Qi'
'Cheng, Xiao-Yue'
'Guo, Dong'
'Mei, Hong-Xin'
'Huang, Rong-Bin'
'Zheng, Lan-Sun'

_publ_section_title
;
 The synthesis and chiral crystal structures of two enantiomers of a Ag
 helical coordination polymer based on argentophilicity
;
_journal_issue 5
_journal_name_full CrystEngComm
_journal_page_first 670
_journal_paper_doi 10.1039/C5CE01948F
_journal_volume 18
_journal_year 2016
_chemical_formula_sum 'C16 H15 Ag2 N3 O6'
_chemical_formula_weight 561.05
_chemical_name_systematic
; 
 ? 
;
_space_group_crystal_system hexagonal
_space_group_IT_number 178
_space_group_name_Hall 'P 61 2 (0 0 5)'
_space_group_name_H-M_alt 'P 61 2 2'
_symmetry_space_group_name_Hall 'P 61 2 (0 0 5)'
_symmetry_space_group_name_H-M 'P 61 2 2'
_atom_sites_solution_hydrogens geom
_atom_sites_solution_primary direct
_atom_sites_solution_secondary difmap
_audit_creation_method SHELXL-97
_audit_update_record
;
2015-12-17 deposited with the CCDC.
2015-12-22 downloaded from the CCDC.
;
_cell_angle_alpha 90.00
_cell_angle_beta 90.00
_cell_angle_gamma 120.00
_cell_formula_units_Z 6
_cell_length_a 16.5478(10)
_cell_length_b 16.5478(12)
_cell_length_c 12.4353(15)
_cell_measurement_reflns_used 4477
_cell_measurement_temperature 173(2)
_cell_measurement_theta_max 28.31
_cell_measurement_theta_min 2.71
_cell_volume 2949.0(5)
_computing_structure_refinement 'SHELXL-97 (Sheldrick, 1997)'
_computing_structure_solution 'SHELXS-97 (Sheldrick, 1990)'
_diffrn_ambient_temperature 173(2)
_diffrn_measured_fraction_theta_full 0.996
_diffrn_measured_fraction_theta_max 0.996
_diffrn_measurement_device_type 'CCD area detector'
_diffrn_measurement_method 'phi and omega scans'
_diffrn_radiation_monochromator graphite
_diffrn_radiation_source 'fine-focus sealed tube'
_diffrn_radiation_type MoK\a
_diffrn_radiation_wavelength 0.71073
_diffrn_reflns_av_R_equivalents 0.0849
_diffrn_reflns_av_sigmaI/netI 0.0354
_diffrn_reflns_limit_h_max 21
_diffrn_reflns_limit_h_min -21
_diffrn_reflns_limit_k_max 21
_diffrn_reflns_limit_k_min -21
_diffrn_reflns_limit_l_max 16
_diffrn_reflns_limit_l_min -16
_diffrn_reflns_number 28961
_diffrn_reflns_theta_full 27.48
_diffrn_reflns_theta_max 27.48
_diffrn_reflns_theta_min 3.28
_exptl_absorpt_coefficient_mu 2.028
_exptl_absorpt_correction_T_max 0.856
_exptl_absorpt_correction_T_min 0.819
_exptl_absorpt_correction_type multi-scan
_exptl_crystal_colour 'clear light colourless'
_exptl_crystal_density_diffrn 1.896
_exptl_crystal_density_method 'not measured'
_exptl_crystal_description prism
_exptl_crystal_F_000 1644
_exptl_crystal_size_max 0.12
_exptl_crystal_size_mid 0.08
_exptl_crystal_size_min 0.08
_refine_diff_density_max 0.723
_refine_diff_density_min -0.961
_refine_diff_density_rms 0.131
_refine_ls_abs_structure_details 'Flack H D (1983), Acta Cryst. A39, 876-881'
_refine_ls_abs_structure_Flack 0.02(10)
_refine_ls_extinction_method none
_refine_ls_goodness_of_fit_ref 1.097
_refine_ls_hydrogen_treatment constr
_refine_ls_matrix_type full
_refine_ls_number_parameters 128
_refine_ls_number_reflns 2260
_refine_ls_number_restraints 0
_refine_ls_restrained_S_all 1.097
_refine_ls_R_factor_all 0.0618
_refine_ls_R_factor_gt 0.0560
_refine_ls_shift/su_max 0.000
_refine_ls_shift/su_mean 0.000
_refine_ls_structure_factor_coef Fsqd
_refine_ls_weighting_details 'calc w=1/[\s^2^(Fo^2^)+(0.0811P)^2^+9.2223P] where P=(Fo^2^+2Fc^2^)/3'
_refine_ls_weighting_scheme calc
_refine_ls_wR_factor_gt 0.1504
_refine_ls_wR_factor_ref 0.1542
_reflns_number_gt 2040
_reflns_number_total 2260
_reflns_threshold_expression >2sigma(I)
_cod_data_source_file c5ce01948f2.cif
_cod_data_source_block P61
_cod_depositor_comments 'Adding full bibliography for 7223612--7223613.cif.'
_cod_original_cell_volume 2949.0(4)
_cod_database_code 7223612

loop_
_symmetry_equiv_pos_as_xyz
'x, y, z'
'x-y, x, z+1/6'
'-y, x-y, z+1/3'
'-x, -y, z+1/2'
'-x+y, -x, z+2/3'
'y, -x+y, z+5/6'
'x-y, -y, -z'
'-x, -x+y, -z+2/3'
'y, x, -z+1/3'
'-y, -x, -z+5/6'
'-x+y, y, -z+1/2'
'x, x-y, -z+1/6'

loop_
_atom_site_label
_atom_site_type_symbol
_atom_site_fract_x
_atom_site_fract_y
_atom_site_fract_z
_atom_site_U_iso_or_equiv
_atom_site_adp_type
_atom_site_occupancy
_atom_site_symmetry_multiplicity
_atom_site_calc_flag
_atom_site_refinement_flags
Ag1 Ag 0.65222(3) 0.34778(3) 0.4167 0.0540(3) Uani 1 2 d S
Ag2 Ag 0.39649(3) 0.60351(3) 0.4167 0.0404(2) Uani 1 2 d S
N1 N 0.5740(3) 0.4260(3) 0.4167 0.038(2) Uani 1 2 d S
N2 N 0.4784(3) 0.5216(3) 0.4167 0.0336(18) Uani 1 2 d S
N3 N 0.0000 0.1821(7) 0.3333 0.089(5) Uani 1 2 d S
O1 O 0.1880(4) 0.5971(4) 0.3056(4) 0.0413(12) Uani 1 1 d .
O2 O 0.2418(4) 0.5132(4) 0.3862(5) 0.0493(15) Uani 1 1 d .
O3 O 0.0697(6) 0.1817(6) 0.3663(11) 0.108(4) Uani 1 1 d .
C1 C 0.0000 0.4350(6) 0.3333 0.0270(19) Uani 1 2 d S
H1 H 0.0000 0.4924 0.3333 0.032 Uiso 1 2 calc SR
C2 C 0.0839(5) 0.4346(5) 0.3410(6) 0.0329(15) Uani 1 1 d .
C3 C 0.0832(6) 0.3518(6) 0.3437(7) 0.0417(17) Uani 1 1 d .
H3 H 0.1397 0.3507 0.3525 0.050 Uiso 1 1 calc R
C4 C 0.0000 0.2704(7) 0.3333 0.047(3) Uani 1 2 d S
C5 C 0.1788(5) 0.5239(5) 0.3451(6) 0.0348(16) Uani 1 1 d .
C6 C 0.3338(6) 0.3847(6) 0.4755(8) 0.047(2) Uani 1 1 d .
H6A H 0.3287 0.3876 0.5538 0.071 Uiso 1 1 calc R
H6B H 0.3023 0.3193 0.4525 0.071 Uiso 1 1 calc R
H6C H 0.3045 0.4167 0.4408 0.071 Uiso 1 1 calc R
C7 C 0.4375(8) 0.2843(7) 0.4711(8) 0.057(3) Uani 1 1 d .
H7A H 0.4063 0.2461 0.4078 0.085 Uiso 1 1 calc R
H7B H 0.3913 0.2713 0.5277 0.085 Uiso 1 1 calc R
H7C H 0.4843 0.2694 0.4974 0.085 Uiso 1 1 calc R
C8 C 0.4820(6) 0.3809(6) 0.4427(5) 0.0376(18) Uani 1 1 d .
C9 C 0.4342(6) 0.4311(6) 0.4445(6) 0.0362(16) Uani 1 1 d .

loop_
_atom_site_aniso_label
_atom_site_aniso_U_11
_atom_site_aniso_U_22
_atom_site_aniso_U_33
_atom_site_aniso_U_23
_atom_site_aniso_U_13
_atom_site_aniso_U_12
Ag1 0.0622(5) 0.0622(5) 0.0604(6) -0.0136(4) -0.0136(4) 0.0482(5)
Ag2 0.0317(3) 0.0317(3) 0.0585(5) -0.0059(3) -0.0059(3) 0.0162(3)
N1 0.046(4) 0.046(4) 0.035(4) 0.013(4) 0.013(4) 0.032(4)
N2 0.037(3) 0.037(3) 0.035(4) -0.010(3) -0.010(3) 0.025(4)
N3 0.070(9) 0.039(4) 0.168(15) -0.013(5) -0.026(10) 0.035(5)
O1 0.037(3) 0.037(3) 0.045(3) -0.002(2) 0.001(2) 0.016(3)
O2 0.023(2) 0.049(3) 0.066(4) 0.009(3) -0.009(2) 0.010(2)
O3 0.068(6) 0.058(5) 0.215(12) 0.005(6) -0.028(6) 0.043(4)
C1 0.029(5) 0.030(3) 0.022(4) -0.0012(19) -0.002(4) 0.015(2)
C2 0.030(4) 0.041(4) 0.025(3) 0.007(3) -0.001(3) 0.016(3)
C3 0.034(4) 0.044(4) 0.050(4) -0.004(4) -0.008(4) 0.022(4)
C4 0.034(6) 0.033(4) 0.074(8) 0.001(3) 0.002(6) 0.017(3)
C5 0.031(4) 0.041(4) 0.031(3) 0.003(3) 0.004(3) 0.017(3)
C6 0.042(5) 0.042(5) 0.065(5) 0.005(4) 0.002(4) 0.027(4)
C7 0.076(7) 0.049(6) 0.059(6) 0.017(4) 0.011(5) 0.041(5)
C8 0.059(5) 0.054(5) 0.022(3) 0.004(3) 0.000(3) 0.045(4)
C9 0.045(4) 0.046(4) 0.031(3) 0.000(3) -0.003(3) 0.033(4)

loop_
_atom_type_symbol
_atom_type_description
_atom_type_scat_dispersion_real
_atom_type_scat_dispersion_imag
_atom_type_scat_source
C C 0.0033 0.0016 'International Tables Vol C Tables 4.2.6.8 and 6.1.1.4'
H H 0.0000 0.0000 'International Tables Vol C Tables 4.2.6.8 and 6.1.1.4'
Ag Ag -0.8971 1.1015 'International Tables Vol C Tables 4.2.6.8 and 6.1.1.4'
N N 0.0061 0.0033 'International Tables Vol C Tables 4.2.6.8 and 6.1.1.4'
O O 0.0106 0.0060 'International Tables Vol C Tables 4.2.6.8 and 6.1.1.4'

loop_
_geom_angle_atom_site_label_1
_geom_angle_atom_site_label_2
_geom_angle_atom_site_label_3
_geom_angle
_geom_angle_site_symmetry_1
_geom_angle_site_symmetry_3
N1 Ag1 O1 125.81(15) . 2_655
N1 Ag1 O1 125.81(15) . 8_655
O1 Ag1 O1 108.4(3) 2_655 8_655
N1 Ag1 Ag2 116.911(14) . 6_554
O1 Ag1 Ag2 62.02(13) 2_655 6_554
O1 Ag1 Ag2 86.53(14) 8_655 6_554
N1 Ag1 Ag2 116.911(14) . 2_655
O1 Ag1 Ag2 86.53(14) 2_655 2_655
O1 Ag1 Ag2 62.02(12) 8_655 2_655
Ag2 Ag1 Ag2 126.18(3) 6_554 2_655
O2 Ag2 O2 131.8(3) 10_665 .
O2 Ag2 N2 114.11(16) 10_665 .
O2 Ag2 N2 114.11(16) . .
O2 Ag2 Ag1 74.11(17) 10_665 6_564
O2 Ag2 Ag1 73.04(15) . 6_564
N2 Ag2 Ag1 133.800(12) . 6_564
O2 Ag2 Ag1 73.04(15) 10_665 2
O2 Ag2 Ag1 74.11(17) . 2
N2 Ag2 Ag1 133.800(12) . 2
Ag1 Ag2 Ag1 92.40(2) 6_564 2
C8 N1 C8 120.5(9) . 10_665
C8 N1 Ag1 119.7(4) . .
C8 N1 Ag1 119.7(4) 10_665 .
C9 N2 C9 120.7(9) . 10_665
C9 N2 Ag2 119.6(4) . .
C9 N2 Ag2 119.6(4) 10_665 .
O3 N3 O3 123.3(14) 8 .
O3 N3 C4 118.4(7) 8 .
O3 N3 C4 118.4(7) . .
C5 O1 Ag1 109.3(5) . 6_564
C5 O2 Ag2 136.4(5) . .
C2 C1 C2 119.8(10) 8 .
C2 C1 H1 120.1 8 .
C2 C1 H1 120.1 . .
C3 C2 C1 119.8(7) . .
C3 C2 C5 117.3(7) . .
C1 C2 C5 122.9(7) . .
C2 C3 C4 119.0(8) . .
C2 C3 H3 120.5 . .
C4 C3 H3 120.5 . .
C3 C4 C3 122.5(12) 8 .
C3 C4 N3 118.7(6) 8 .
C3 C4 N3 118.7(6) . .
O1 C5 O2 126.5(7) . .
O1 C5 C2 119.7(7) . .
O2 C5 C2 113.8(7) . .
C9 C6 H6A 109.5 . .
C9 C6 H6B 109.5 . .
H6A C6 H6B 109.5 . .
C9 C6 H6C 109.5 . .
H6A C6 H6C 109.5 . .
H6B C6 H6C 109.5 . .
C8 C7 H7A 109.5 . .
C8 C7 H7B 109.5 . .
H7A C7 H7B 109.5 . .
C8 C7 H7C 109.5 . .
H7A C7 H7C 109.5 . .
H7B C7 H7C 109.5 . .
N1 C8 C9 119.2(8) . .
N1 C8 C7 118.8(7) . .
C9 C8 C7 121.9(8) . .
N2 C9 C8 120.1(8) . .
N2 C9 C6 119.1(7) . .
C8 C9 C6 120.8(8) . .

loop_
_geom_bond_atom_site_label_1
_geom_bond_atom_site_label_2
_geom_bond_distance
_geom_bond_site_symmetry_2
Ag1 N1 2.241(8) .
Ag1 O1 2.411(5) 2_655
Ag1 O1 2.411(5) 8_655
Ag1 Ag2 2.9142(7) 6_554
Ag1 Ag2 2.9142(7) 2_655
Ag2 O2 2.260(5) 10_665
Ag2 O2 2.260(5) .
Ag2 N2 2.348(8) .
Ag2 Ag1 2.9142(7) 6_564
Ag2 Ag1 2.9142(7) 2
N1 C8 1.358(10) .
N1 C8 1.358(10) 10_665
N2 C9 1.343(9) .
N2 C9 1.343(9) 10_665
N3 O3 1.228(9) 8
N3 O3 1.228(9) .
N3 C4 1.462(16) .
O1 C5 1.244(10) .
O1 Ag1 2.411(5) 6_564
O2 C5 1.250(10) .
C1 C2 1.394(9) 8
C1 C2 1.394(9) .
C1 H1 0.9500 .
C2 C3 1.366(12) .
C2 C5 1.527(10) .
C3 C4 1.368(10) .
C3 H3 0.9500 .
C4 C3 1.368(10) 8
C6 C9 1.491(12) .
C6 H6A 0.9800 .
C6 H6B 0.9800 .
C6 H6C 0.9800 .
C7 C8 1.430(12) .
C7 H7A 0.9800 .
C7 H7B 0.9800 .
C7 H7C 0.9800 .
C8 C9 1.404(10) .

loop_
_geom_torsion_atom_site_label_1
_geom_torsion_atom_site_label_2
_geom_torsion_atom_site_label_3
_geom_torsion_atom_site_label_4
_geom_torsion
_geom_torsion_site_symmetry_1
_geom_torsion_site_symmetry_4
O1 Ag1 N1 C8 -4.8(4) 2_655 .
O1 Ag1 N1 C8 175.2(4) 8_655 .
Ag2 Ag1 N1 C8 68.8(3) 6_554 .
Ag2 Ag1 N1 C8 -111.2(3) 2_655 .
O1 Ag1 N1 C8 175.2(4) 2_655 10_665
O1 Ag1 N1 C8 -4.8(4) 8_655 10_665
Ag2 Ag1 N1 C8 -111.2(3) 6_554 10_665
Ag2 Ag1 N1 C8 68.8(3) 2_655 10_665
O2 Ag2 N2 C9 152.2(4) 10_665 .
O2 Ag2 N2 C9 -27.8(4) . .
Ag1 Ag2 N2 C9 -117.0(3) 6_564 .
Ag1 Ag2 N2 C9 63.0(3) 2 .
O2 Ag2 N2 C9 -27.8(4) 10_665 10_665
O2 Ag2 N2 C9 152.2(4) . 10_665
Ag1 Ag2 N2 C9 63.0(3) 6_564 10_665
Ag1 Ag2 N2 C9 -117.0(3) 2 10_665
O2 Ag2 O2 C5 29.4(7) 10_665 .
N2 Ag2 O2 C5 -150.6(7) . .
Ag1 Ag2 O2 C5 -19.6(8) 6_564 .
Ag1 Ag2 O2 C5 78.0(8) 2 .
C2 C1 C2 C3 -1.6(5) 8 .
C2 C1 C2 C5 177.4(7) 8 .
C1 C2 C3 C4 3.2(10) . .
C5 C2 C3 C4 -175.9(6) . .
C2 C3 C4 C3 -1.6(5) . 8
C2 C3 C4 N3 178.4(5) . .
O3 N3 C4 C3 16.2(8) 8 8
O3 N3 C4 C3 -163.8(8) . 8
O3 N3 C4 C3 -163.8(8) 8 .
O3 N3 C4 C3 16.2(8) . .
Ag1 O1 C5 O2 24.0(10) 6_564 .
Ag1 O1 C5 C2 -153.0(5) 6_564 .
Ag2 O2 C5 O1 0.1(13) . .
Ag2 O2 C5 C2 177.3(5) . .
C3 C2 C5 O1 154.3(7) . .
C1 C2 C5 O1 -24.8(10) . .
C3 C2 C5 O2 -23.1(10) . .
C1 C2 C5 O2 157.8(6) . .
C8 N1 C8 C9 -1.2(5) 10_665 .
Ag1 N1 C8 C9 178.8(5) . .
C8 N1 C8 C7 -179.1(8) 10_665 .
Ag1 N1 C8 C7 0.9(8) . .
C9 N2 C9 C8 -1.3(5) 10_665 .
Ag2 N2 C9 C8 178.7(5) . .
C9 N2 C9 C6 179.6(8) 10_665 .
Ag2 N2 C9 C6 -0.4(8) . .
N1 C8 C9 N2 2.5(10) . .
C7 C8 C9 N2 -179.7(7) . .
N1 C8 C9 C6 -178.3(6) . .
C7 C8 C9 C6 -0.5(12) . .
